data_1548879
loop_
_publ_author_name
'Khosrowabadi Kotyk, Juliet F.'
'Hanna, Caitlin M.'
'Combs, Rebecca L.'
'Ziller, Joseph W.'
'Yang, Jenny Y.'

_publ_section_title
;
 Intramolecular hydrogen-bonding in a cobalt aqua complex and
 electrochemical water oxidation activity.
;
_journal_issue 10
_journal_name_full 'Chemical science'
_journal_page_first 2750
_journal_page_last 2755
_journal_paper_doi 10.1039/c7sc04960a
_journal_volume 9
_journal_year 2018
_chemical_formula_sum 'C20 H36 B2 Co F8 N6 O2'
_chemical_formula_weight 625.10
_space_group_crystal_system monoclinic
_space_group_IT_number 13
_space_group_name_Hall '-P 2yac'
_space_group_name_H-M_alt 'P 1 2/n 1'
_symmetry_space_group_name_Hall '-P 2yac'
_symmetry_space_group_name_H-M 'P 1 2/n 1'
_atom_sites_solution_hydrogens difmap
_atom_sites_solution_primary direct
_atom_sites_solution_secondary difmap
_audit_creation_method SHELXL-2014/7
_audit_update_record
;
2017-11-17 deposited with the CCDC.
2018-02-06 downloaded from the CCDC.
;
_cell_angle_alpha 90
_cell_angle_beta 90.1405(11)
_cell_angle_gamma 90
_cell_formula_units_Z 2
_cell_length_a 8.3869(7)
_cell_length_b 7.9947(6)
_cell_length_c 19.4819(16)
_cell_measurement_reflns_used 8048
_cell_measurement_temperature 88(2)
_cell_measurement_theta_max 28.95
_cell_measurement_theta_min 2.55
_cell_volume 1306.27(18)
_computing_cell_refinement 'Bruker SAINT 8.34a, 2013'
_computing_data_collection 'Bruker APEX2 2014.11-0, 2014'
_computing_data_reduction 'Bruker SAINT 8.34a, 2013'
_computing_molecular_graphics 'Bruker SHELXTL'
_computing_publication_material 'Bruker SHELXTL'
_computing_structure_refinement 'SHELXL-2014/7 (Sheldrick, 2014)'
_computing_structure_solution 'Bruker SHELXTL 2014/4'
_diffrn_ambient_temperature 88(2)
_diffrn_measured_fraction_theta_full 1.000
_diffrn_measured_fraction_theta_max 0.949
_diffrn_measurement_device_type 'Bruker SMART APEX II CCD'
_diffrn_measurement_method '\f and \w scans'
_diffrn_radiation_type MoK\a
_diffrn_radiation_wavelength 0.71073
_diffrn_reflns_av_R_equivalents 0.0249
_diffrn_reflns_av_unetI/netI 0.0208
_diffrn_reflns_Laue_measured_fraction_full 1.000
_diffrn_reflns_Laue_measured_fraction_max 0.949
_diffrn_reflns_limit_h_max 11
_diffrn_reflns_limit_h_min -11
_diffrn_reflns_limit_k_max 10
_diffrn_reflns_limit_k_min -10
_diffrn_reflns_limit_l_max 25
_diffrn_reflns_limit_l_min -26
_diffrn_reflns_number 15619
_diffrn_reflns_point_group_measured_fraction_full 1.000
_diffrn_reflns_point_group_measured_fraction_max 0.949
_diffrn_reflns_theta_full 25.500
_diffrn_reflns_theta_max 28.990
_diffrn_reflns_theta_min 2.091
_diffrn_source 'fine-focus sealed tube'
_exptl_absorpt_coefficient_mu 0.746
_exptl_absorpt_correction_T_max 0.7458
_exptl_absorpt_correction_T_min 0.6750
_exptl_absorpt_correction_type multi-scan
_exptl_absorpt_process_details 'Bruker SADABS 2014/5'
_exptl_crystal_colour pink
_exptl_crystal_density_diffrn 1.589
_exptl_crystal_density_meas ?
_exptl_crystal_density_method not_measured
_exptl_crystal_description irregular
_exptl_crystal_F_000 646
_exptl_crystal_recrystallization_method 'Re-crystallisation from solvent'
_exptl_crystal_size_max 0.336
_exptl_crystal_size_mid 0.255
_exptl_crystal_size_min 0.200
_refine_diff_density_max 0.385
_refine_diff_density_min -0.222
_refine_diff_density_rms 0.053
_refine_ls_extinction_method none
_refine_ls_goodness_of_fit_ref 1.031
_refine_ls_hydrogen_treatment refall
_refine_ls_matrix_type full
_refine_ls_number_parameters 249
_refine_ls_number_reflns 3301
_refine_ls_number_restraints 0
_refine_ls_restrained_S_all 1.031
_refine_ls_R_factor_all 0.0320
_refine_ls_R_factor_gt 0.0270
_refine_ls_shift/su_max 0.000
_refine_ls_shift/su_mean 0.000
_refine_ls_structure_factor_coef Fsqd
_refine_ls_weighting_details 'w=1/[\s^2^(Fo^2^)+(0.0343P)^2^+0.5721P] where P=(Fo^2^+2Fc^2^)/3'
_refine_ls_weighting_scheme calc
_refine_ls_wR_factor_gt 0.0666
_refine_ls_wR_factor_ref 0.0693
_reflns_Friedel_coverage 0.000
_reflns_number_gt 2937
_reflns_number_total 3301
_reflns_threshold_expression 'I > 2\s(I)'
_cod_data_source_file c7sc04960a2.cif
_cod_data_source_block jyy97
_cod_depositor_comments
;
The following automatic conversions were performed:

'_exptl_crystal_density_meas' value 'not_measured' was changed to '?'
- the value is perceived as not measured.

Automatic conversion script
Id: cif_fix_values 4973 2017-02-22 13:04:09Z antanas 

 Adding full bibliography for 1548879--1548882.cif.
;
_cod_database_code 1548879
_shelx_shelxl_version_number 2014/7
_shelx_space_group_comment
; 
The symmetry employed for this shelxl refinement is uniquely defined 
by the following loop, which should always be used as a source of 
symmetry information in preference to the above space-group names. 
They are only intended as comments. 
;
_shelx_estimated_absorpt_t_min 0.788
_shelx_estimated_absorpt_t_max 0.865

loop_
_space_group_symop_operation_xyz
'x, y, z'
'-x+1/2, y, -z+1/2'
'-x, -y, -z'
'x-1/2, -y, z-1/2'

loop_
_atom_site_label
_atom_site_type_symbol
_atom_site_fract_x
_atom_site_fract_y
_atom_site_fract_z
_atom_site_U_iso_or_equiv
_atom_site_adp_type
_atom_site_occupancy
_atom_site_site_symmetry_order
_atom_site_calc_flag
_atom_site_refinement_flags_posn
_atom_site_refinement_flags_adp
_atom_site_refinement_flags_occupancy
Co1 Co 0.2500 0.40023(3) 0.2500 0.01226(8) Uani 1 2 d S T P
O1 O 0.07677(13) 0.23053(13) 0.27222(6) 0.0208(2) Uani 1 1 d . . .
H1 H 0.056(3) 0.217(3) 0.3110(13) 0.054(7) Uiso 1 1 d . . .
H2 H 0.015(2) 0.181(3) 0.2493(10) 0.033(5) Uiso 1 1 d . . .
N1 N 0.33474(13) 0.43428(13) 0.35837(5) 0.0143(2) Uani 1 1 d . . .
N2 N 0.41862(13) 0.60428(13) 0.23299(6) 0.0164(2) Uani 1 1 d . . .
N3 N 0.16737(13) 0.24333(14) 0.41423(6) 0.0169(2) Uani 1 1 d . . .
C1 C 0.25851(15) 0.39101(16) 0.41690(7) 0.0159(2) Uani 1 1 d . . .
C2 C 0.26838(17) 0.49112(18) 0.47603(7) 0.0206(3) Uani 1 1 d . . .
C3 C 0.36044(17) 0.63415(19) 0.47512(7) 0.0232(3) Uani 1 1 d . . .
C4 C 0.44572(17) 0.67401(17) 0.41645(7) 0.0214(3) Uani 1 1 d . . .
C5 C 0.43034(15) 0.57057(16) 0.35977(7) 0.0169(3) Uani 1 1 d . . .
C6 C 0.52179(16) 0.60452(17) 0.29494(7) 0.0179(3) Uani 1 1 d . . .
C7 C 0.32321(17) 0.76104(16) 0.22707(8) 0.0214(3) Uani 1 1 d . . .
C8 C 0.52483(18) 0.5947(2) 0.17219(8) 0.0242(3) Uani 1 1 d . . .
C9 C 0.26271(18) 0.09224(17) 0.40097(8) 0.0215(3) Uani 1 1 d . . .
C10 C 0.05929(18) 0.2167(2) 0.47239(7) 0.0229(3) Uani 1 1 d . . .
B1 B 0.71972(18) 0.08440(19) 0.36143(8) 0.0183(3) Uani 1 1 d . . .
F1 F 0.60792(10) 0.03368(11) 0.31137(4) 0.02548(19) Uani 1 1 d . . .
F2 F 0.66690(10) 0.03289(11) 0.42557(4) 0.02481(19) Uani 1 1 d . . .
F3 F 0.73332(12) 0.25774(11) 0.35965(5) 0.0309(2) Uani 1 1 d . . .
F4 F 0.86709(10) 0.01163(11) 0.34786(4) 0.0272(2) Uani 1 1 d . . .
H2A H 0.216(2) 0.459(2) 0.5152(9) 0.022(4) Uiso 1 1 d . . .
H3A H 0.365(2) 0.702(2) 0.5144(9) 0.031(5) Uiso 1 1 d . . .
H4A H 0.5109(19) 0.766(2) 0.4138(8) 0.019(4) Uiso 1 1 d . . .
H6A H 0.577(2) 0.707(2) 0.2980(8) 0.025(4) Uiso 1 1 d . . .
H6B H 0.5987(19) 0.515(2) 0.2897(8) 0.019(4) Uiso 1 1 d . . .
H7A H 0.2937(19) 0.771(2) 0.1780(9) 0.022(4) Uiso 1 1 d . . .
H7B H 0.388(2) 0.854(2) 0.2380(9) 0.023(4) Uiso 1 1 d . . .
H8A H 0.595(2) 0.684(2) 0.1720(9) 0.028(4) Uiso 1 1 d . . .
H8B H 0.462(2) 0.599(2) 0.1307(9) 0.025(4) Uiso 1 1 d . . .
H8C H 0.587(2) 0.493(2) 0.1732(9) 0.030(5) Uiso 1 1 d . . .
H9A H 0.328(2) 0.111(2) 0.3616(10) 0.028(5) Uiso 1 1 d . . .
H9B H 0.190(2) 0.005(2) 0.3939(9) 0.026(4) Uiso 1 1 d . . .
H9C H 0.326(2) 0.066(2) 0.4395(10) 0.029(5) Uiso 1 1 d . . .
H10A H -0.006(2) 0.317(2) 0.4788(9) 0.028(4) Uiso 1 1 d . . .
H10B H 0.115(2) 0.195(2) 0.5149(9) 0.026(4) Uiso 1 1 d . . .
H10C H -0.010(2) 0.126(2) 0.4607(9) 0.029(5) Uiso 1 1 d . . .

loop_
_atom_site_aniso_label
_atom_site_aniso_U_11
_atom_site_aniso_U_22
_atom_site_aniso_U_33
_atom_site_aniso_U_23
_atom_site_aniso_U_13
_atom_site_aniso_U_12
Co1 0.01327(12) 0.00895(12) 0.01457(12) 0.000 -0.00044(8) 0.000
O1 0.0257(5) 0.0214(5) 0.0155(5) -0.0002(4) 0.0004(4) -0.0099(4)
N1 0.0149(5) 0.0122(5) 0.0158(5) -0.0005(4) -0.0017(4) 0.0011(4)
N2 0.0166(5) 0.0139(5) 0.0189(5) 0.0009(4) -0.0023(4) -0.0018(4)
N3 0.0185(5) 0.0163(5) 0.0158(5) 0.0004(4) 0.0016(4) 0.0011(4)
C1 0.0164(6) 0.0149(6) 0.0164(6) 0.0001(5) -0.0016(5) 0.0040(5)
C2 0.0213(7) 0.0242(7) 0.0162(6) -0.0029(5) -0.0015(5) 0.0044(5)
C3 0.0257(7) 0.0221(7) 0.0219(7) -0.0086(6) -0.0061(6) 0.0045(6)
C4 0.0220(7) 0.0157(6) 0.0265(7) -0.0036(5) -0.0079(5) 0.0008(5)
C5 0.0163(6) 0.0142(6) 0.0203(6) 0.0005(5) -0.0053(5) 0.0018(5)
C6 0.0154(6) 0.0154(6) 0.0230(7) 0.0016(5) -0.0042(5) -0.0031(5)
C7 0.0223(7) 0.0113(6) 0.0305(8) 0.0051(5) -0.0084(6) -0.0034(5)
C8 0.0225(7) 0.0271(8) 0.0231(7) 0.0004(6) 0.0026(6) -0.0106(6)
C9 0.0261(7) 0.0152(6) 0.0233(7) -0.0005(5) 0.0023(6) 0.0017(5)
C10 0.0241(7) 0.0252(7) 0.0195(7) 0.0020(6) 0.0051(6) -0.0004(6)
B1 0.0203(7) 0.0178(7) 0.0169(7) 0.0004(5) -0.0004(5) -0.0011(5)
F1 0.0271(4) 0.0273(4) 0.0220(4) -0.0017(3) -0.0074(3) 0.0007(4)
F2 0.0284(4) 0.0279(4) 0.0181(4) 0.0021(3) 0.0022(3) -0.0048(4)
F3 0.0393(5) 0.0172(4) 0.0361(5) 0.0028(4) 0.0015(4) -0.0035(4)
F4 0.0221(4) 0.0330(5) 0.0264(4) 0.0008(4) 0.0011(3) 0.0051(4)

loop_
_atom_type_symbol
_atom_type_description
_atom_type_scat_dispersion_real
_atom_type_scat_dispersion_imag
_atom_type_scat_source
C C 0.0033 0.0016 'International Tables Vol C Tables 4.2.6.8 and 6.1.1.4'
H H 0.0000 0.0000 'International Tables Vol C Tables 4.2.6.8 and 6.1.1.4'
B B 0.0013 0.0007 'International Tables Vol C Tables 4.2.6.8 and 6.1.1.4'
N N 0.0061 0.0033 'International Tables Vol C Tables 4.2.6.8 and 6.1.1.4'
O O 0.0106 0.0060 'International Tables Vol C Tables 4.2.6.8 and 6.1.1.4'
F F 0.0171 0.0103 'International Tables Vol C Tables 4.2.6.8 and 6.1.1.4'
Co Co 0.3494 0.9721 'International Tables Vol C Tables 4.2.6.8 and 6.1.1.4'

loop_
_geom_angle_atom_site_label_1
_geom_angle_atom_site_label_2
_geom_angle_atom_site_label_3
_geom_angle
_geom_angle_site_symmetry_1
_geom_angle_site_symmetry_3
O1 Co1 O1 96.38(6) 2 .
O1 Co1 N2 173.08(4) 2 2
O1 Co1 N2 90.16(4) . 2
O1 Co1 N2 90.16(4) 2 .
O1 Co1 N2 173.08(4) . .
N2 Co1 N2 83.40(6) 2 .
O1 Co1 N1 96.05(4) 2 2
O1 Co1 N1 93.23(4) . 2
N2 Co1 N1 81.28(4) 2 2
N2 Co1 N1 88.30(4) . 2
O1 Co1 N1 93.23(4) 2 .
O1 Co1 N1 96.05(4) . .
N2 Co1 N1 88.30(4) 2 .
N2 Co1 N1 81.28(4) . .
N1 Co1 N1 166.06(5) 2 .
C5 N1 C1 118.03(11) . .
C5 N1 Co1 107.65(8) . .
C1 N1 Co1 127.79(8) . .
C6 N2 C8 107.40(11) . .
C6 N2 C7 111.94(10) . .
C8 N2 C7 107.73(11) . .
C6 N2 Co1 104.72(8) . .
C8 N2 Co1 118.16(8) . .
C7 N2 Co1 106.97(8) . .
C1 N3 C10 115.43(11) . .
C1 N3 C9 113.56(11) . .
C10 N3 C9 110.68(11) . .
N1 C1 C2 121.21(12) . .
N1 C1 N3 116.16(11) . .
C2 C1 N3 122.62(12) . .
C3 C2 C1 119.56(13) . .
C2 C3 C4 119.38(13) . .
C5 C4 C3 118.20(13) . .
N1 C5 C4 123.42(13) . .
N1 C5 C6 115.58(11) . .
C4 C5 C6 121.00(12) . .
N2 C6 C5 112.67(11) . .
N2 C7 C7 112.87(9) . 2
F2 B1 F3 110.13(12) . .
F2 B1 F4 109.40(11) . .
F3 B1 F4 109.80(12) . .
F2 B1 F1 108.89(11) . .
F3 B1 F1 108.87(12) . .
F4 B1 F1 109.72(11) . .

loop_
_geom_bond_atom_site_label_1
_geom_bond_atom_site_label_2
_geom_bond_distance
_geom_bond_site_symmetry_2
Co1 O1 2.0352(10) 2
Co1 O1 2.0352(10) .
Co1 N2 2.1847(11) 2
Co1 N2 2.1847(11) .
Co1 N1 2.2426(11) 2
Co1 N1 2.2426(11) .
N1 C5 1.3530(17) .
N1 C1 1.3535(17) .
N2 C6 1.4833(17) .
N2 C8 1.4857(18) .
N2 C7 1.4912(17) .
N3 C1 1.4074(17) .
N3 C10 1.4682(17) .
N3 C9 1.4718(17) .
C1 C2 1.4051(18) .
C2 C3 1.380(2) .
C3 C4 1.387(2) .
C4 C5 1.3853(19) .
C5 C6 1.5040(19) .
C7 C7 1.520(3) 2
B1 F2 1.3892(17) .
B1 F3 1.3909(17) .
B1 F4 1.3920(17) .
B1 F1 1.4107(17) .

loop_
_geom_hbond_atom_site_label_D
_geom_hbond_atom_site_label_H
_geom_hbond_atom_site_label_A
_geom_hbond_distance_DH
_geom_hbond_distance_HA
_geom_hbond_distance_DA
_geom_hbond_angle_DHA
O1 H1 N3 0.78(2) 2.23(2) 2.8692(16) 140(2)

loop_
_geom_torsion_atom_site_label_1
_geom_torsion_atom_site_label_2
_geom_torsion_atom_site_label_3
_geom_torsion_atom_site_label_4
_geom_torsion
_geom_torsion_site_symmetry_4
C5 N1 C1 C2 4.70(18) .
Co1 N1 C1 C2 -143.23(10) .
C5 N1 C1 N3 -176.59(11) .
Co1 N1 C1 N3 35.48(15) .
C10 N3 C1 N1 -167.56(11) .
C9 N3 C1 N1 63.10(15) .
C10 N3 C1 C2 11.13(18) .
C9 N3 C1 C2 -118.21(14) .
N1 C1 C2 C3 -1.6(2) .
N3 C1 C2 C3 179.80(12) .
C1 C2 C3 C4 -2.0(2) .
C2 C3 C4 C5 2.3(2) .
C1 N1 C5 C4 -4.48(19) .
Co1 N1 C5 C4 149.40(11) .
C1 N1 C5 C6 175.35(11) .
Co1 N1 C5 C6 -30.77(12) .
C3 C4 C5 N1 1.0(2) .
C3 C4 C5 C6 -178.81(12) .
C8 N2 C6 C5 -165.61(11) .
C7 N2 C6 C5 76.34(13) .
Co1 N2 C6 C5 -39.19(12) .
N1 C5 C6 N2 50.60(15) .
C4 C5 C6 N2 -129.57(13) .
C6 N2 C7 C7 -79.69(16) 2
C8 N2 C7 C7 162.46(13) 2
Co1 N2 C7 C7 34.47(15) 2
